data_4305420
loop_
_publ_author_name
'Rachel H. Platel'
'Andrew J. P. White'
'Charlotte K. Williams'

_publ_section_title
;
A Series of Bis(phosphinic)diamido Yttrium Complexes As Initiators for
Lactide Polymerization
;
_journal_name_full 'Inorganic Chemistry'
_journal_page_first 6840
_journal_page_last 6849
_journal_paper_doi 10.1021/ic800419t
_journal_volume 47
_journal_year 2008
_chemical_formula_moiety 'C44 H92 N6 O4 P4 Si4 Y2, 0.5(C7 H8)'
_chemical_formula_sum 'C47.5 H96 N6 O4 P4 Si4 Y2'
_chemical_formula_weight 1229.36
_chemical_name_systematic
; 
 ? 
;
_space_group_IT_number 88
_symmetry_cell_setting tetragonal
_symmetry_space_group_name_Hall '-I 4ad'
_symmetry_space_group_name_H-M 'I 41/a :2'
_atom_sites_solution_hydrogens geom
_atom_sites_solution_primary direct
_atom_sites_solution_secondary difmap
_audit_creation_method SHELXL-97
_cell_angle_alpha 90
_cell_angle_beta 90
_cell_angle_gamma 90
_cell_formula_units_Z 8
_cell_length_a 17.77032(11)
_cell_length_b 17.77032(11)
_cell_length_c 40.3177(4)
_cell_measurement_reflns_used 34297
_cell_measurement_temperature 173(2)
_cell_measurement_theta_max 32.0545
_cell_measurement_theta_min 3.7509
_cell_volume 12731.70(17)
_computing_cell_refinement 'CrysAlis RED, Oxford Diffraction Ltd'
_computing_data_collection 'CrysAlis CCD, Oxford Diffraction Ltd'
_computing_data_reduction 'CrysAlis RED, Oxford Diffraction Ltd'
_computing_molecular_graphics 'Bruker SHELXTL'
_computing_publication_material 'Bruker SHELXTL'
_computing_structure_refinement 'SHELXL-97 (Sheldrick, 1997)'
_computing_structure_solution 'SHELXS-97 (Sheldrick, 1990)'
_diffrn_ambient_temperature 173(2)
_diffrn_detector_area_resol_mean 15.9863
_diffrn_measured_fraction_theta_full 0.987
_diffrn_measured_fraction_theta_max 0.958
_diffrn_measurement_device_type 'OD Xcalibur 3'
_diffrn_measurement_method 'omega scans'
_diffrn_radiation_monochromator graphite
_diffrn_radiation_source 'Enhance (Mo) X-ray Source'
_diffrn_radiation_type MoK\a
_diffrn_radiation_wavelength 0.71073
_diffrn_reflns_av_R_equivalents 0.0436
_diffrn_reflns_av_sigmaI/netI 0.0510
_diffrn_reflns_limit_h_max 26
_diffrn_reflns_limit_h_min -26
_diffrn_reflns_limit_k_max 24
_diffrn_reflns_limit_k_min -26
_diffrn_reflns_limit_l_max 60
_diffrn_reflns_limit_l_min -59
_diffrn_reflns_number 91060
_diffrn_reflns_theta_full 31.50
_diffrn_reflns_theta_max 32.14
_diffrn_reflns_theta_min 3.76
_diffrn_standards_number 0
_exptl_absorpt_coefficient_mu 2.032
_exptl_absorpt_correction_T_max 1.00000
_exptl_absorpt_correction_T_min 0.78921
_exptl_absorpt_correction_type multi-scan
_exptl_absorpt_process_details
; 
CrysAlis RED, Oxford Diffraction Ltd., 
Version 1.171.32.5 (release 08-05-2007 CrysAlis171 .NET) 
(compiled May  8 2007,13:10:02) 
Empirical absorption correction using spherical harmonics, 
implemented in SCALE3 ABSPACK scaling algorithm. 
;
_exptl_crystal_colour Colourless
_exptl_crystal_density_diffrn 1.283
_exptl_crystal_density_method 'not measured'
_exptl_crystal_description prisms
_exptl_crystal_F_000 5192
_exptl_crystal_size_max 0.34
_exptl_crystal_size_mid 0.31
_exptl_crystal_size_min 0.24
_refine_diff_density_max 0.630
_refine_diff_density_min -0.301
_refine_diff_density_rms 0.073
_refine_ls_extinction_method none
_refine_ls_goodness_of_fit_ref 1.086
_refine_ls_hydrogen_treatment mixed
_refine_ls_matrix_type full
_refine_ls_number_parameters 350
_refine_ls_number_reflns 10735
_refine_ls_number_restraints 155
_refine_ls_restrained_S_all 1.109
_refine_ls_R_factor_all 0.0743
_refine_ls_R_factor_gt 0.0354
_refine_ls_shift/su_max 0.001
_refine_ls_shift/su_mean 0.000
_refine_ls_structure_factor_coef Fsqd
_refine_ls_weighting_details 'calc w=1/[\s^2^(Fo^2^)+(0.0397P)^2^+9.4160P] where P=(Fo^2^+2Fc^2^)/3'
_refine_ls_weighting_scheme calc
_refine_ls_wR_factor_gt 0.0764
_refine_ls_wR_factor_ref 0.0940
_reflns_number_gt 7265
_reflns_number_total 10735
_reflns_threshold_expression >2sigma(I)
_cod_data_source_file ic800419t-file003_1.cif
_cod_data_source_block Compound_13
_cod_depositor_comments
;
The following automatic conversions were performed:
'_symmetry_cell_setting' value 'Tetragonal' changed to 'tetragonal'
according to '/home/saulius/struct/CIF-dictionaries/cif_core.dic'
dictionary named 'cif_core.dic' version 2.4.1 from 2010-06-29.

Automatic conversion script
Id: cif_fix_enum 1527 2010-12-29 10:47:43Z saulius 
;
_cod_original_cell_volume 12731.67(16)
_cod_original_sg_symbol_H-M 'I 41/a'
_cod_original_formula_sum 'C47.50 H96 N6 O4 P4 Si4 Y2'
_cod_database_code 4305420

loop_
_symmetry_equiv_pos_as_xyz
'x, y, z'
'-x+1/2, -y, z+1/2'
'-y+3/4, x+1/4, z+1/4'
'y+3/4, -x+3/4, z+3/4'
'x+1/2, y+1/2, z+1/2'
'-x+1, -y+1/2, z+1'
'-y+5/4, x+3/4, z+3/4'
'y+5/4, -x+5/4, z+5/4'
'-x, -y, -z'
'x-1/2, y, -z-1/2'
'y-3/4, -x-1/4, -z-1/4'
'-y-3/4, x-3/4, -z-3/4'
'-x+1/2, -y+1/2, -z+1/2'
'x, y+1/2, -z'
'y-1/4, -x+1/4, -z+1/4'
'-y-1/4, x-1/4, -z-1/4'

loop_
_atom_site_label
_atom_site_type_symbol
_atom_site_fract_x
_atom_site_fract_y
_atom_site_fract_z
_atom_site_U_iso_or_equiv
_atom_site_adp_type
_atom_site_occupancy
_atom_site_symmetry_multiplicity
_atom_site_calc_flag
_atom_site_refinement_flags
_atom_site_disorder_assembly
_atom_site_disorder_group
Y Y 0.602970(10) 0.289796(10) 0.108281(4) 0.02104(5) Uani 1 1 d D . .
O1 O 0.46735(7) 0.31927(8) 0.10410(3) 0.0253(3) Uani 1 1 d . . .
P2 P 0.47555(3) 0.40216(3) 0.092202(13) 0.02414(11) Uani 1 1 d D A .
N3 N 0.56503(10) 0.41151(9) 0.09225(4) 0.0279(4) Uani 1 1 d . . .
C4 C 0.61479(12) 0.45945(11) 0.07529(5) 0.0277(4) Uani 1 1 d . . .
C5 C 0.68444(12) 0.42647(11) 0.06639(5) 0.0280(4) Uani 1 1 d . . .
N6 N 0.69380(10) 0.35233(10) 0.07680(4) 0.0302(4) Uani 1 1 d . . .
P7 P 0.73741(3) 0.27961(3) 0.064152(14) 0.02877(12) Uani 1 1 d D B .
O8 O 0.68931(9) 0.21642(8) 0.07867(4) 0.0345(3) Uani 1 1 d . . .
C9 C 0.60135(13) 0.53430(12) 0.06745(6) 0.0349(5) Uani 1 1 d . . .
H9A H 0.5557 0.5576 0.0742 0.042 Uiso 1 1 calc R . .
C10 C 0.65469(14) 0.57565(13) 0.04958(6) 0.0408(6) Uani 1 1 d . . .
H10A H 0.6449 0.6267 0.0440 0.049 Uiso 1 1 calc R . .
C11 C 0.72100(14) 0.54278(14) 0.04004(6) 0.0419(6) Uani 1 1 d . . .
H11A H 0.7567 0.5708 0.0276 0.050 Uiso 1 1 calc R . .
C12 C 0.73614(14) 0.46886(13) 0.04855(6) 0.0372(5) Uani 1 1 d . . .
H12A H 0.7826 0.4468 0.0421 0.045 Uiso 1 1 calc R . .
C13 C 0.42650(14) 0.46168(15) 0.12139(7) 0.0445(6) Uani 1 1 d D . .
H13A H 0.4291 0.5123 0.1106 0.053 Uiso 0.567(6) 1 calc PR A 1
H13B H 0.4431 0.4386 0.1428 0.053 Uiso 0.433(6) 1 d PR A 2
C14 C 0.34294(14) 0.44674(16) 0.12294(7) 0.0488(6) Uani 1 1 d D A .
H14A H 0.3197 0.4809 0.1390 0.073 Uiso 1 1 calc R . .
H14B H 0.3342 0.3945 0.1298 0.073 Uiso 1 1 calc R . .
H14C H 0.3207 0.4551 0.1010 0.073 Uiso 1 1 calc R . .
C15 C 0.4688(3) 0.4729(3) 0.15216(11) 0.0501(14) Uani 0.567(6) 1 d PDU A 1
H15A H 0.4401 0.5057 0.1671 0.075 Uiso 0.567(6) 1 calc PR A 1
H15B H 0.5174 0.4964 0.1471 0.075 Uiso 0.567(6) 1 calc PR A 1
H15C H 0.4773 0.4242 0.1629 0.075 Uiso 0.567(6) 1 calc PR A 1
C15' C 0.4479(3) 0.5368(3) 0.12653(16) 0.0489(18) Uiso 0.433(6) 1 d PDU A 2
H15D H 0.4148 0.5597 0.1432 0.073 Uiso 0.433(6) 1 calc PR A 2
H15E H 0.4437 0.5647 0.1056 0.073 Uiso 0.433(6) 1 calc PR A 2
H15F H 0.5000 0.5385 0.1344 0.073 Uiso 0.433(6) 1 calc PR A 2
C16 C 0.43103(12) 0.41079(12) 0.05171(5) 0.0304(4) Uani 1 1 d . . .
H16A H 0.3817 0.3840 0.0530 0.036 Uiso 1 1 calc R A .
C17 C 0.41474(16) 0.49101(14) 0.03973(6) 0.0446(6) Uani 1 1 d . A .
H17A H 0.3907 0.4891 0.0179 0.067 Uiso 1 1 calc R . .
H17B H 0.4620 0.5192 0.0382 0.067 Uiso 1 1 calc R . .
H17C H 0.3811 0.5161 0.0555 0.067 Uiso 1 1 calc R . .
C18 C 0.47915(15) 0.36900(14) 0.02616(6) 0.0411(6) Uani 1 1 d . A .
H18A H 0.4557 0.3731 0.0042 0.062 Uiso 1 1 calc R . .
H18B H 0.4830 0.3159 0.0324 0.062 Uiso 1 1 calc R . .
H18C H 0.5296 0.3913 0.0255 0.062 Uiso 1 1 calc R . .
C19 C 0.83299(14) 0.26766(17) 0.07988(7) 0.0485(6) Uani 1 1 d D . .
H19A H 0.8535 0.2186 0.0717 0.058 Uiso 0.77(2) 1 calc PR B 1
H19B H 0.8498 0.2257 0.0651 0.058 Uiso 0.23(2) 1 d PR B 2
C20 C 0.8854(4) 0.3316(7) 0.0686(2) 0.067(2) Uani 0.77(2) 1 d PDU B 1
H20A H 0.9360 0.3231 0.0774 0.101 Uiso 0.77(2) 1 calc PR B 1
H20B H 0.8661 0.3798 0.0768 0.101 Uiso 0.77(2) 1 calc PR B 1
H20C H 0.8874 0.3327 0.0443 0.101 Uiso 0.77(2) 1 calc PR B 1
C21 C 0.8319(3) 0.2667(7) 0.11736(14) 0.082(3) Uani 0.77(2) 1 d PDU B 1
H21A H 0.8832 0.2600 0.1257 0.123 Uiso 0.77(2) 1 calc PR B 1
H21B H 0.8002 0.2251 0.1251 0.123 Uiso 0.77(2) 1 calc PR B 1
H21C H 0.8115 0.3145 0.1256 0.123 Uiso 0.77(2) 1 calc PR B 1
C20' C 0.8912(9) 0.3142(16) 0.0662(7) 0.055(6) Uiso 0.23(2) 1 d PDU B 2
H20D H 0.9395 0.3010 0.0764 0.083 Uiso 0.23(2) 1 calc PR B 2
H20E H 0.8798 0.3672 0.0707 0.083 Uiso 0.23(2) 1 calc PR B 2
H20F H 0.8941 0.3062 0.0422 0.083 Uiso 0.23(2) 1 calc PR B 2
C21' C 0.8382(11) 0.2290(15) 0.1106(5) 0.087(6) Uiso 0.23(2) 1 d PDU B 2
H21D H 0.8912 0.2240 0.1169 0.130 Uiso 0.23(2) 1 calc PR B 2
H21E H 0.8157 0.1789 0.1084 0.130 Uiso 0.23(2) 1 calc PR B 2
H21F H 0.8112 0.2574 0.1277 0.130 Uiso 0.23(2) 1 calc PR B 2
C22 C 0.74409(14) 0.27573(14) 0.01945(6) 0.0385(5) Uani 1 1 d . . .
H22A H 0.7775 0.3180 0.0123 0.046 Uiso 1 1 calc R B .
C23 C 0.66743(17) 0.2886(2) 0.00365(7) 0.0673(10) Uani 1 1 d . B .
H23A H 0.6722 0.2867 -0.0205 0.101 Uiso 1 1 calc R . .
H23B H 0.6482 0.3381 0.0103 0.101 Uiso 1 1 calc R . .
H23C H 0.6324 0.2495 0.0111 0.101 Uiso 1 1 calc R . .
C24 C 0.7802(2) 0.20251(17) 0.00746(8) 0.0735(10) Uani 1 1 d . B .
H24A H 0.7830 0.2028 -0.0168 0.110 Uiso 1 1 calc R . .
H24B H 0.7497 0.1597 0.0148 0.110 Uiso 1 1 calc R . .
H24C H 0.8310 0.1982 0.0167 0.110 Uiso 1 1 calc R . .
N30 N 0.64675(10) 0.31282(10) 0.15940(4) 0.0294(4) Uani 1 1 d D . .
Si31 Si 0.6902(3) 0.3966(2) 0.16692(8) 0.0409(10) Uani 0.639(4) 1 d PDU C 1
H31 H 0.7156 0.4267 0.1354 0.049 Uiso 0.639(4) 1 calc PR C 1
C32 C 0.6263(5) 0.4686(3) 0.1866(2) 0.095(2) Uani 0.639(4) 1 d PDU C 1
H32A H 0.5807 0.4742 0.1732 0.142 Uiso 0.639(4) 1 calc PR C 1
H32B H 0.6524 0.5171 0.1879 0.142 Uiso 0.639(4) 1 calc PR C 1
H32C H 0.6125 0.4520 0.2090 0.142 Uiso 0.639(4) 1 calc PR C 1
C33 C 0.7738(4) 0.3891(4) 0.19472(17) 0.0763(18) Uani 0.639(4) 1 d PDU C 1
H33A H 0.8094 0.3525 0.1855 0.114 Uiso 0.639(4) 1 calc PR C 1
H33B H 0.7576 0.3725 0.2168 0.114 Uiso 0.639(4) 1 calc PR C 1
H33C H 0.7983 0.4384 0.1965 0.114 Uiso 0.639(4) 1 calc PR C 1
Si3' Si 0.7124(4) 0.3835(4) 0.16788(19) 0.0416(19) Uiso 0.172(8) 1 d PDU C 2
H31' H 0.7425 0.4102 0.1366 0.050 Uiso 0.172(8) 1 calc PR C 2
C32' C 0.6670(11) 0.4653(8) 0.1897(6) 0.058(5) Uiso 0.172(8) 1 d PDU C 2
H32D H 0.6230 0.4821 0.1770 0.087 Uiso 0.172(8) 1 calc PR C 2
H32E H 0.7032 0.5067 0.1915 0.087 Uiso 0.172(8) 1 calc PR C 2
H32F H 0.6510 0.4497 0.2119 0.087 Uiso 0.172(8) 1 calc PR C 2
C33' C 0.7923(8) 0.3558(11) 0.1946(5) 0.053(5) Uiso 0.172(8) 1 d PDU C 2
H33D H 0.8248 0.3205 0.1826 0.079 Uiso 0.172(8) 1 calc PR C 2
H33E H 0.7732 0.3317 0.2148 0.079 Uiso 0.172(8) 1 calc PR C 2
H33F H 0.8214 0.4006 0.2007 0.079 Uiso 0.172(8) 1 calc PR C 2
Si3" Si 0.6884(8) 0.3978(7) 0.1674(3) 0.052(4) Uiso 0.189(8) 1 d PDU C 3
H31" H 0.6776 0.4439 0.1381 0.062 Uiso 0.189(8) 1 calc PR C 3
C32" C 0.6517(9) 0.4524(8) 0.2029(4) 0.046(4) Uiso 0.189(8) 1 d PDU C 3
H32G H 0.5969 0.4568 0.2011 0.070 Uiso 0.189(8) 1 calc PR C 3
H32H H 0.6742 0.5028 0.2028 0.070 Uiso 0.189(8) 1 calc PR C 3
H32I H 0.6646 0.4267 0.2237 0.070 Uiso 0.189(8) 1 calc PR C 3
C33" C 0.7932(7) 0.3916(11) 0.1746(6) 0.078(6) Uiso 0.189(8) 1 d PDU C 3
H33G H 0.8167 0.3638 0.1563 0.116 Uiso 0.189(8) 1 calc PR C 3
H33H H 0.8029 0.3654 0.1955 0.116 Uiso 0.189(8) 1 calc PR C 3
H33I H 0.8145 0.4425 0.1756 0.116 Uiso 0.189(8) 1 calc PR C 3
Si34 Si 0.62919(4) 0.24866(4) 0.189418(15) 0.03685(15) Uani 1 1 d D C .
H34 H 0.5719(11) 0.1996(13) 0.1758(7) 0.066(9) Uiso 1 1 d D . .
C35 C 0.7118(2) 0.18910(19) 0.20041(8) 0.0746(10) Uani 1 1 d . . .
H35A H 0.7325 0.1664 0.1802 0.112 Uiso 1 1 calc R C .
H35B H 0.6959 0.1493 0.2157 0.112 Uiso 1 1 calc R . .
H35C H 0.7503 0.2203 0.2111 0.112 Uiso 1 1 calc R . .
C36 C 0.59404(18) 0.28905(19) 0.22933(7) 0.0603(8) Uani 1 1 d . . .
H36A H 0.5503 0.3211 0.2250 0.090 Uiso 1 1 calc R C .
H36B H 0.6339 0.3191 0.2397 0.090 Uiso 1 1 calc R . .
H36C H 0.5795 0.2481 0.2443 0.090 Uiso 1 1 calc R . .
C40 C 0.4847(11) 0.7714(11) 0.1727(5) 0.106(7) Uiso 0.25 1 d PD D -1
H40A H 0.4460 0.7361 0.1803 0.158 Uiso 0.25 1 calc PR D -1
H40B H 0.4702 0.8228 0.1788 0.158 Uiso 0.25 1 calc PR D -1
H40C H 0.5329 0.7588 0.1831 0.158 Uiso 0.25 1 calc PR D -1
C41 C 0.4926(7) 0.7658(6) 0.13429(17) 0.089(5) Uiso 0.25 1 d PGU D -1
C42 C 0.4472(8) 0.7177(6) 0.1159(3) 0.111(5) Uiso 0.25 1 d PGDU D -1
H42A H 0.4104 0.6877 0.1267 0.133 Uiso 0.25 1 calc PR D -1
C43 C 0.4555(9) 0.7137(9) 0.0817(3) 0.086(5) Uiso 0.25 1 d PGDU D -1
H43A H 0.4244 0.6808 0.0691 0.104 Uiso 0.25 1 calc PR D -1
C44 C 0.5093(9) 0.7576(10) 0.06582(18) 0.078(4) Uiso 0.25 1 d PGDU D -1
H44A H 0.5150 0.7548 0.0424 0.094 Uiso 0.25 1 calc PR D -1
C45 C 0.5548(7) 0.8057(8) 0.0842(2) 0.076(4) Uiso 0.25 1 d PGDU D -1
H45A H 0.5916 0.8357 0.0734 0.091 Uiso 0.25 1 calc PR D -1
C46 C 0.5465(6) 0.8097(6) 0.1185(2) 0.072(4) Uiso 0.25 1 d PGDU D -1
H46A H 0.5775 0.8426 0.1310 0.087 Uiso 0.25 1 calc PR D -1

loop_
_atom_site_aniso_label
_atom_site_aniso_U_11
_atom_site_aniso_U_22
_atom_site_aniso_U_33
_atom_site_aniso_U_23
_atom_site_aniso_U_13
_atom_site_aniso_U_12
Y 0.02375(10) 0.02072(9) 0.01865(8) 0.00002(7) -0.00055(7) -0.00324(7)
O1 0.0256(7) 0.0241(7) 0.0263(7) 0.0048(5) -0.0024(5) -0.0029(5)
P2 0.0260(3) 0.0208(2) 0.0257(2) 0.00227(19) -0.0018(2) -0.00204(19)
N3 0.0267(9) 0.0235(8) 0.0336(9) 0.0059(7) -0.0014(7) -0.0045(7)
C4 0.0310(11) 0.0257(10) 0.0263(10) 0.0038(8) -0.0063(8) -0.0098(8)
C5 0.0365(11) 0.0276(10) 0.0198(9) -0.0002(8) -0.0007(8) -0.0107(8)
N6 0.0368(10) 0.0242(9) 0.0295(9) -0.0010(7) 0.0084(7) -0.0059(7)
P7 0.0290(3) 0.0283(3) 0.0290(3) -0.0037(2) 0.0062(2) -0.0055(2)
O8 0.0364(9) 0.0266(8) 0.0405(9) -0.0020(6) 0.0128(7) -0.0041(6)
C9 0.0344(12) 0.0288(11) 0.0415(13) 0.0094(9) -0.0097(10) -0.0066(9)
C10 0.0486(15) 0.0311(12) 0.0428(13) 0.0152(10) -0.0164(11) -0.0137(10)
C11 0.0455(14) 0.0429(14) 0.0372(13) 0.0129(10) -0.0037(11) -0.0207(11)
C12 0.0418(13) 0.0345(12) 0.0353(12) 0.0034(10) 0.0079(10) -0.0116(10)
C13 0.0401(13) 0.0467(15) 0.0466(14) -0.0165(12) -0.0029(11) 0.0045(11)
C14 0.0418(14) 0.0512(16) 0.0532(16) -0.0061(13) 0.0099(12) 0.0096(12)
C15 0.061(3) 0.051(3) 0.038(2) -0.014(2) -0.010(2) 0.008(2)
C16 0.0323(11) 0.0295(11) 0.0294(11) 0.0074(8) -0.0056(9) -0.0029(8)
C17 0.0560(16) 0.0357(13) 0.0420(14) 0.0116(11) -0.0117(12) 0.0012(11)
C18 0.0529(15) 0.0422(14) 0.0283(11) 0.0019(10) -0.0021(10) 0.0000(11)
C19 0.0324(13) 0.0580(17) 0.0551(16) 0.0064(13) 0.0061(11) 0.0002(11)
C20 0.042(2) 0.100(7) 0.059(3) 0.016(4) -0.015(2) -0.031(3)
C21 0.047(2) 0.146(7) 0.053(3) 0.042(3) -0.0045(19) 0.010(3)
C22 0.0424(13) 0.0426(13) 0.0305(11) -0.0107(10) 0.0129(10) -0.0143(10)
C23 0.0550(18) 0.114(3) 0.0331(14) -0.0083(16) -0.0023(13) -0.0319(18)
C24 0.111(3) 0.0536(18) 0.0562(19) -0.0264(15) 0.0332(19) -0.0121(18)
N30 0.0358(10) 0.0300(9) 0.0225(8) -0.0035(7) -0.0055(7) 0.0027(7)
Si31 0.065(2) 0.0318(10) 0.0262(8) -0.0085(5) -0.0081(7) -0.0127(9)
C32 0.126(6) 0.057(3) 0.100(5) -0.032(3) 0.005(4) 0.006(4)
C33 0.083(4) 0.081(4) 0.065(4) -0.004(3) -0.030(3) -0.040(3)
Si34 0.0504(4) 0.0353(3) 0.0249(3) -0.0014(3) -0.0047(3) -0.0036(3)
C35 0.110(3) 0.058(2) 0.0562(19) 0.0057(15) -0.0194(19) 0.0326(19)
C36 0.072(2) 0.077(2) 0.0322(13) -0.0091(13) 0.0104(13) -0.0197(16)

loop_
_atom_type_symbol
_atom_type_description
_atom_type_scat_dispersion_real
_atom_type_scat_dispersion_imag
_atom_type_scat_source
C C 0.0033 0.0016 'International Tables Vol C Tables 4.2.6.8 and 6.1.1.4'
H H 0.0000 0.0000 'International Tables Vol C Tables 4.2.6.8 and 6.1.1.4'
N N 0.0061 0.0033 'International Tables Vol C Tables 4.2.6.8 and 6.1.1.4'
O O 0.0106 0.0060 'International Tables Vol C Tables 4.2.6.8 and 6.1.1.4'
Si Si 0.0817 0.0704 'International Tables Vol C Tables 4.2.6.8 and 6.1.1.4'
P P 0.1023 0.0942 'International Tables Vol C Tables 4.2.6.8 and 6.1.1.4'
Y Y -2.7962 3.5667 'International Tables Vol C Tables 4.2.6.8 and 6.1.1.4'

loop_
_geom_angle_atom_site_label_1
_geom_angle_atom_site_label_2
_geom_angle_atom_site_label_3
_geom_angle
_geom_angle_site_symmetry_1
_geom_angle_site_symmetry_3
_geom_angle_publ_flag
N30 Y O1 114.07(6) . 6_554 ?
N30 Y N6 99.96(7) . . ?
O1 Y N6 137.13(5) 6_554 . ?
N30 Y O8 110.08(6) . . ?
O1 Y O8 81.38(5) 6_554 . ?
N6 Y O8 62.27(6) . . ?
N30 Y N3 100.61(6) . . ?
O1 Y N3 126.50(5) 6_554 . ?
N6 Y N3 67.15(6) . . ?
O8 Y N3 123.98(6) . . ?
N30 Y O1 111.26(6) . . ?
O1 Y O1 69.25(6) 6_554 . ?
N6 Y O1 122.42(6) . . ?
O8 Y O1 136.23(5) . . ?
N3 Y O1 60.52(5) . . ?
P2 O1 Y 150.07(8) . 6_554 ?
P2 O1 Y 97.49(6) . . ?
Y O1 Y 110.14(5) 6_554 . ?
O1 P2 N3 101.02(8) . . ?
O1 P2 C13 107.96(11) . . ?
N3 P2 C13 114.73(10) . . ?
O1 P2 C16 108.39(9) . . ?
N3 P2 C16 115.11(10) . . ?
C13 P2 C16 108.97(11) . . ?
O1 P2 Y 52.54(5) . . ?
N3 P2 Y 48.52(6) . . ?
C13 P2 Y 126.56(9) . . ?
C16 P2 Y 124.15(7) . . ?
C4 N3 P2 133.50(15) . . ?
C4 N3 Y 120.66(13) . . ?
P2 N3 Y 100.92(8) . . ?
C9 C4 N3 125.7(2) . . ?
C9 C4 C5 119.30(19) . . ?
N3 C4 C5 115.00(18) . . ?
C12 C5 N6 126.2(2) . . ?
C12 C5 C4 119.0(2) . . ?
N6 C5 C4 114.80(17) . . ?
C5 N6 P7 136.88(15) . . ?
C5 N6 Y 122.11(13) . . ?
P7 N6 Y 97.15(8) . . ?
O8 P7 N6 101.64(9) . . ?
O8 P7 C22 112.99(10) . . ?
N6 P7 C22 112.50(11) . . ?
O8 P7 C19 107.58(11) . . ?
N6 P7 C19 115.88(12) . . ?
C22 P7 C19 106.30(12) . . ?
O8 P7 Y 50.82(6) . . ?
N6 P7 Y 50.92(6) . . ?
C22 P7 Y 130.50(8) . . ?
C19 P7 Y 123.02(9) . . ?
P7 O8 Y 98.78(7) . . ?
C4 C9 C10 120.3(2) . . ?
C11 C10 C9 120.2(2) . . ?
C10 C11 C12 120.1(2) . . ?
C11 C12 C5 121.0(2) . . ?
C15' C13 C15 66.8(3) . . ?
C15' C13 C14 115.3(3) . . ?
C15 C13 C14 119.6(3) . . ?
C15' C13 P2 121.5(3) . . ?
C15 C13 P2 112.6(2) . . ?
C14 C13 P2 113.49(17) . . ?
C18 C16 C17 110.17(19) . . ?
C18 C16 P2 108.64(15) . . ?
C17 C16 P2 116.29(16) . . ?
C21' C19 C20' 124.6(11) . . ?
C21 C19 C20 108.2(6) . . ?
C21' C19 P7 114.8(8) . . ?
C20' C19 P7 118.1(9) . . ?
C21 C19 P7 109.6(2) . . ?
C20 C19 P7 112.0(4) . . ?
C23 C22 C24 111.8(2) . . ?
C23 C22 P7 110.66(17) . . ?
C24 C22 P7 112.0(2) . . ?
Si34 N30 Si31 123.03(16) . . ?
Si34 N30 Si3" 122.6(5) . . ?
Si34 N30 Si3' 117.9(3) . . ?
Si34 N30 Y 118.09(9) . . ?
Si31 N30 Y 118.71(15) . . ?
Si3" N30 Y 119.0(5) . . ?
Si3' N30 Y 122.9(3) . . ?
N30 Si31 C33 113.9(3) . . ?
N30 Si31 C32 113.2(3) . . ?
C33 Si31 C32 106.0(4) . . ?
N30 Si3' C33' 115.8(7) . . ?
N30 Si3' C32' 111.1(6) . . ?
C33' Si3' C32' 105.2(8) . . ?
N30 Si3" C32" 117.2(8) . . ?
N30 Si3" C33" 113.8(9) . . ?
C32" Si3" C33" 105.0(8) . . ?
N30 Si34 C35 114.07(14) . . ?
N30 Si34 C36 114.75(12) . . ?
C35 Si34 C36 106.05(15) . . ?
C42 C41 C46 120.0 . . ?
C42 C41 C40 121.1(7) . . ?
C46 C41 C40 118.9(7) . . ?
C43 C42 C41 120.0 . . ?
C42 C43 C44 120.0 . . ?
C45 C44 C43 120.0 . . ?
C46 C45 C44 120.0 . . ?
C45 C46 C41 120.0 . . ?

loop_
_geom_bond_atom_site_label_1
_geom_bond_atom_site_label_2
_geom_bond_distance
_geom_bond_site_symmetry_2
_geom_bond_publ_flag
Y N30 2.2406(17) . ?
Y O1 2.3121(13) 6_554 ?
Y N6 2.3348(17) . ?
Y O8 2.3409(15) . ?
Y N3 2.3560(17) . ?
Y O1 2.4720(13) . ?
O1 P2 1.5559(14) . ?
O1 Y 2.3121(13) 6_554 ?
P2 N3 1.5989(18) . ?
P2 C13 1.806(2) . ?
P2 C16 1.821(2) . ?
N3 C4 1.405(3) . ?
C4 C9 1.388(3) . ?
C4 C5 1.416(3) . ?
C5 C12 1.389(3) . ?
C5 N6 1.393(3) . ?
N6 P7 1.5907(18) . ?
P7 O8 1.5278(15) . ?
P7 C22 1.807(2) . ?
P7 C19 1.825(3) . ?
C9 C10 1.399(3) . ?
C10 C11 1.370(4) . ?
C11 C12 1.384(3) . ?
C13 C15' 1.403(6) . ?
C13 C15 1.465(5) . ?
C13 C14 1.510(4) . ?
C16 C18 1.531(3) . ?
C16 C17 1.533(3) . ?
C19 C21' 1.420(11) . ?
C19 C20' 1.434(11) . ?
C19 C21 1.511(6) . ?
C19 C20 1.538(6) . ?
C22 C23 1.521(4) . ?
C22 C24 1.529(4) . ?
N30 Si34 1.6918(19) . ?
N30 Si31 1.705(3) . ?
N30 Si3" 1.712(9) . ?
N30 Si3' 1.748(7) . ?
Si31 C33 1.866(6) . ?
Si31 C32 1.886(7) . ?
Si3' C33' 1.850(11) . ?
Si3' C32' 1.882(12) . ?
Si3" C32" 1.849(12) . ?
Si3" C33" 1.889(13) . ?
Si34 C35 1.863(3) . ?
Si34 C36 1.870(3) . ?
C40 C41 1.557(19) . ?
C41 C42 1.3900 . ?
C41 C46 1.3900 . ?
C42 C43 1.3900 . ?
C43 C44 1.3900 . ?
C44 C45 1.3900 . ?
C45 C46 1.3900 . ?
